data_2102961
loop_
_publ_author_name
'Roman Gajda'
'Andrzej Katrusiak'

_publ_contact_author_fax +48(61)8658008
_publ_contact_author_phone +48(61)8291443
_publ_section_title
;
 Compressed hydrogen-bond effects in the pressure-frozen chloroacetic
 acid
;
_journal_coeditor_code AV5090
_journal_date_accepted 2007-07-30
_journal_date_recd_electronic 2007-06-07
_journal_issue 6
_journal_name_full 'Acta Crystallographica Section B'
_journal_page_first 896
_journal_page_last 902
_journal_paper_category FA
_journal_paper_doi 10.1107/S0108768107037263
_journal_volume 63
_journal_year 2007
_chemical_formula_moiety 'C2 H2 O2 Cl2'
_chemical_formula_sum 'C2 H2 Cl2 O2'
_chemical_formula_weight 128.94
_chemical_melting_point 283
_chemical_name_systematic
;
 dichloroacetic acid
;
_space_group_IT_number 14
_symmetry_cell_setting monoclinic
_symmetry_space_group_name_Hall '-P 2yn'
_symmetry_space_group_name_H-M 'P 1 21/n 1'
_atom_sites_solution_hydrogens geom
_atom_sites_solution_primary direct
_atom_sites_solution_secondary difmap
_audit_creation_method SHELXL-97
_cell_angle_alpha 90.00
_cell_angle_beta 92.88(3)
_cell_angle_gamma 90.00
_cell_formula_units_Z 4
_cell_length_a 4.6589(9)
_cell_length_b 11.174(2)
_cell_length_c 8.2013(16)
_cell_measurement_reflns_used 2076
_cell_measurement_temperature 293(2)
_cell_measurement_theta_max 25.09
_cell_measurement_theta_min 4.42
_cell_volume 426.41(14)
_computing_cell_refinement 'CrysAlis (Oxford Diffraction, 2003)'
_computing_data_collection 'CrysAlis (Oxford Diffraction, 2003)'
_computing_data_reduction 'CrysAlis (Oxford Diffraction, 2003)'
_computing_molecular_graphics 'XP (Siemens, 1990)'
_computing_publication_material 'SHELXL-97 (Sheldrick, 1997)'
_computing_structure_refinement 'SHELXL-97 (Sheldrick, 1997)'
_computing_structure_solution 'SHELXS-97 (Sheldrick, 1990)'
_diffrn_ambient_temperature 293(2)
_diffrn_measured_fraction_theta_full 0.230
_diffrn_measured_fraction_theta_max 0.230
_diffrn_measurement_device_type 'Kuma KM4CCD \k geometry'
_diffrn_measurement_method '\w scans'
_diffrn_radiation_monochromator graphite
_diffrn_radiation_source 'fine-focus sealed tube'
_diffrn_radiation_type MoK\a
_diffrn_radiation_wavelength 0.71073
_diffrn_reflns_av_R_equivalents 0.0412
_diffrn_reflns_av_sigmaI/netI 0.0161
_diffrn_reflns_limit_h_max 5
_diffrn_reflns_limit_h_min -5
_diffrn_reflns_limit_k_max 11
_diffrn_reflns_limit_k_min -11
_diffrn_reflns_limit_l_max 4
_diffrn_reflns_limit_l_min -4
_diffrn_reflns_number 1184
_diffrn_reflns_theta_full 25.09
_diffrn_reflns_theta_max 25.09
_diffrn_reflns_theta_min 4.42
_exptl_absorpt_coefficient_mu 1.356
_exptl_absorpt_correction_T_max 0.97
_exptl_absorpt_correction_T_min 0.71
_exptl_absorpt_correction_type analytical
_exptl_absorpt_process_details
;
Katrusiak, A. (2003). REDSHADE - Program for correcting
reflections intensities for DAC absorption, gasket shadowing
and sample crystal absorption. Adam Mickiewicz University, Pozna\'n.
Katrusiak, A. (2004). Z. Kristallogr. 219, 461-467
;
_exptl_crystal_colour colourless
_exptl_crystal_density_diffrn 2.008
_exptl_crystal_density_method 'not measured'
_exptl_crystal_description disc
_exptl_crystal_F_000 256
_exptl_crystal_size_max 0.46
_exptl_crystal_size_mid 0.44
_exptl_crystal_size_min 0.18
_refine_diff_density_max 0.095
_refine_diff_density_min -0.115
_refine_ls_extinction_method none
_refine_ls_goodness_of_fit_ref 1.104
_refine_ls_hydrogen_treatment mixed
_refine_ls_matrix_type full
_refine_ls_number_parameters 58
_refine_ls_number_reflns 176
_refine_ls_number_restraints 0
_refine_ls_restrained_S_all 1.104
_refine_ls_R_factor_all 0.0265
_refine_ls_R_factor_gt 0.0252
_refine_ls_shift/su_max 0.000
_refine_ls_shift/su_mean 0.000
_refine_ls_structure_factor_coef Fsqd
_refine_ls_weighting_details 'calc w=1/[\s^2^(Fo^2^)+(0.0232P)^2^+0.6301P] where P=(Fo^2^+2Fc^2^)/3'
_refine_ls_weighting_scheme calc
_refine_ls_wR_factor_gt 0.0559
_refine_ls_wR_factor_ref 0.0565
_reflns_number_gt 166
_reflns_number_total 176
_reflns_threshold_expression >2sigma(I)
_cod_data_source_file av5090.cif
_cod_data_source_block dichloroacetic_acid_3
_cod_depositor_comments
;
The following automatic conversions were performed:
'_symmetry_cell_setting' value 'Monoclinic' changed to 'monoclinic'
according to '/home/saulius/struct/CIF-dictionaries/cif_core.dic'
dictionary named 'cif_core.dic' version 2.4.1 from 2010-06-29.

Automatic conversion script
Id: cif_fix_enum 1527 2010-12-29 10:47:43Z saulius 

The following automatic conversions were performed:

'_symmetry_cell_setting' value 'Monoclinic' changed to 'monoclinic'
according to /home/saulius/struct/CIF-dictionaries/cif_core.dic
dictionary named 'cif_core.dic' version 2.4.1 from 2010-06-29.

Automatic conversion script
Id: cif_fix_values 1715 2011-07-08 13:25:40Z adriana 
;
_cod_original_cell_volume 426.42(14)
_cod_original_sg_symbol_H-M 'P 21/n'
_cod_database_code 2102961

loop_
_symmetry_equiv_pos_as_xyz
'x, y, z'
'-x+1/2, y+1/2, -z+1/2'
'-x, -y, -z'
'x-1/2, -y-1/2, z-1/2'

loop_
_atom_site_type_symbol
_atom_site_label
_atom_site_fract_x
_atom_site_fract_y
_atom_site_fract_z
_atom_site_U_iso_or_equiv
_atom_site_adp_type
_atom_site_calc_flag
_atom_site_occupancy
Cl Cl1 0.2358(3) 0.11942(13) 0.4557(3) 0.0400(18) Uani d 1
Cl Cl2 0.2723(3) 0.33199(13) 0.2568(3) 0.0460(15) Uani d 1
O O1 0.6891(7) 0.0453(4) 0.1862(9) 0.038(4) Uani d 1
O O2 0.2923(9) 0.1129(4) 0.0540(10) 0.028(4) Uani d 1
C C1 0.4648(12) 0.1142(5) 0.1671(13) 0.027(5) Uani d 1
C C2 0.4416(12) 0.1967(5) 0.3121(13) 0.0247(16) Uiso d 1
H H2 0.613(10) 0.210(4) 0.366(10) 0.025(14) Uiso d 1
H H1 0.666(18) -0.022(9) 0.14(3) 0.11(4) Uiso d 1

loop_
_atom_site_aniso_label
_atom_site_aniso_U_11
_atom_site_aniso_U_22
_atom_site_aniso_U_33
_atom_site_aniso_U_12
_atom_site_aniso_U_13
_atom_site_aniso_U_23
Cl1 0.0531(9) 0.046(2) 0.022(7) -0.0025(6) 0.0102(12) 0.0022(7)
Cl2 0.0710(10) 0.0277(18) 0.040(6) 0.0161(6) 0.0113(13) 0.0001(7)
O1 0.0331(18) 0.031(6) 0.048(16) 0.0118(17) -0.004(3) -0.011(2)
O2 0.0359(19) 0.033(4) 0.014(16) 0.0060(16) -0.006(3) -0.009(2)
C1 0.027(3) 0.013(6) 0.04(2) -0.002(2) 0.005(5) -0.002(3)

loop_
_atom_type_symbol
_atom_type_description
_atom_type_scat_dispersion_real
_atom_type_scat_dispersion_imag
_atom_type_scat_source
C C 0.0033 0.0016 'International Tables Vol C Tables 4.2.6.8 and 6.1.1.4'
H H 0.0000 0.0000 'International Tables Vol C Tables 4.2.6.8 and 6.1.1.4'
O O 0.0106 0.0060 'International Tables Vol C Tables 4.2.6.8 and 6.1.1.4'
Cl Cl 0.1484 0.1585 'International Tables Vol C Tables 4.2.6.8 and 6.1.1.4'

loop_
_geom_angle_atom_site_label_1
_geom_angle_atom_site_label_2
_geom_angle_atom_site_label_3
_geom_angle
O2 C1 O1 126.2(7)
O2 C1 C2 123.0(6)
O1 C1 C2 110.8(8)
C1 C2 Cl2 111.8(8)
C1 C2 Cl1 106.6(5)
Cl2 C2 Cl1 109.8(3)

loop_
_geom_bond_atom_site_label_1
_geom_bond_atom_site_label_2
_geom_bond_distance
Cl1 C2 1.779(9)
Cl2 C2 1.754(7)
O1 C1 1.301(7)
O2 C1 1.196(9)
C1 C2 1.513(11)

loop_
_geom_torsion_atom_site_label_1
_geom_torsion_atom_site_label_2
_geom_torsion_atom_site_label_3
_geom_torsion_atom_site_label_4
_geom_torsion
O2 C1 C2 Cl2 -30.9(10)
O1 C1 C2 Cl2 150.8(5)
O2 C1 C2 Cl1 89.1(9)
O1 C1 C2 Cl1 -89.2(5)

loop_
_cod_related_entry_id
_cod_related_entry_database
_cod_related_entry_code
1 ChemSpider 10771217
